data_2224704
loop_
_publ_author_name
'de Souza, Marcus V. N.'
'Howie, R. Alan'
'Tiekink, Edward R. T.'
'Wardell, James L.'
'Wardell, Solange M. S. V.'

_publ_section_title
;
 7-Chloro-4-[(<i>E</i>)-<i>N</i>'-(4-fluorobenzylidene)hydrazinyl]quinoline
 monohydrate
;
_journal_coeditor_code LH2970
_journal_issue 1
_journal_name_full 'Acta Crystallographica Section E'
_journal_page_first o152
_journal_page_last o153
_journal_paper_doi 10.1107/S1600536809053367
_journal_volume 66
_journal_year 2010
_chemical_formula_iupac 'C16 H11 Cl F N3, H2 O'
_chemical_formula_moiety 'C16 H11 Cl F N3, H2 O'
_chemical_formula_sum 'C16 H13 Cl F N3 O'
_chemical_formula_weight 317.74
_chemical_name_systematic
;
7-Chloro-4-[(<i>E</i>)-<i>N</i>'-(4-fluorobenzylidene)hydrazinyl]quinoline
monohydrate
;
_space_group_IT_number 14
_symmetry_cell_setting monoclinic
_symmetry_space_group_name_Hall '-P 2ybc'
_symmetry_space_group_name_H-M 'P 1 21/c 1'
_atom_sites_solution_hydrogens geom
_atom_sites_solution_primary direct
_atom_sites_solution_secondary difmap
_audit_creation_method SHELXL-97
_cell_angle_alpha 90
_cell_angle_beta 90.286(4)
_cell_angle_gamma 90
_cell_formula_units_Z 4
_cell_length_a 3.7795(2)
_cell_length_b 15.4188(11)
_cell_length_c 24.8576(16)
_cell_measurement_reflns_used 13530
_cell_measurement_temperature 120(2)
_cell_measurement_theta_max 27.5
_cell_measurement_theta_min 2.9
_cell_volume 1448.57(16)
_computing_cell_refinement 'DENZO (Otwinowski & Minor, 1997) and COLLECT (Hooft, 1998)'
_computing_data_collection 'COLLECT (Hooft, 1998)'
_computing_data_reduction 'DENZO (Otwinowski & Minor, 1997) and COLLECT (Hooft, 1998)'
_computing_molecular_graphics 'DIAMOND (Brandenburg, 2006)'
_computing_publication_material 'publCIF (Westrip, 2009)'
_computing_structure_refinement 'SHELXL97 (Sheldrick, 2008)'
_computing_structure_solution 'SHELXS97 (Sheldrick, 2008)'
_diffrn_ambient_temperature 120(2)
_diffrn_detector_area_resol_mean 9.091
_diffrn_measured_fraction_theta_full 0.996
_diffrn_measured_fraction_theta_max 0.996
_diffrn_measurement_device_type 'Enraf--Nonius KappaCCD area-detector'
_diffrn_measurement_method '\f and \w scans'
_diffrn_radiation_monochromator '10 cm confocal mirrors'
_diffrn_radiation_source 'Enraf Nonius FR591 rotating anode'
_diffrn_radiation_type MoK\a
_diffrn_radiation_wavelength 0.71073
_diffrn_reflns_av_R_equivalents 0.098
_diffrn_reflns_av_sigmaI/netI 0.091
_diffrn_reflns_limit_h_max 4
_diffrn_reflns_limit_h_min -4
_diffrn_reflns_limit_k_max 19
_diffrn_reflns_limit_k_min -20
_diffrn_reflns_limit_l_max 32
_diffrn_reflns_limit_l_min -32
_diffrn_reflns_number 19494
_diffrn_reflns_theta_full 27.5
_diffrn_reflns_theta_max 27.5
_diffrn_reflns_theta_min 3.1
_diffrn_standards_decay_% 0
_diffrn_standards_number 0
_exptl_absorpt_coefficient_mu 0.280
_exptl_absorpt_correction_T_max 0.746
_exptl_absorpt_correction_T_min 0.614
_exptl_absorpt_correction_type multi-scan
_exptl_absorpt_process_details '(SADABS; Sheldrick, 2007)'
_exptl_crystal_colour colourless
_exptl_crystal_density_diffrn 1.457
_exptl_crystal_density_method 'not measured'
_exptl_crystal_description needle
_exptl_crystal_F_000 656
_exptl_crystal_size_max 0.90
_exptl_crystal_size_mid 0.04
_exptl_crystal_size_min 0.04
_refine_diff_density_max 0.33
_refine_diff_density_min -0.37
_refine_ls_extinction_method none
_refine_ls_goodness_of_fit_ref 1.04
_refine_ls_hydrogen_treatment mixed
_refine_ls_matrix_type full
_refine_ls_number_parameters 205
_refine_ls_number_reflns 3291
_refine_ls_number_restraints 3
_refine_ls_restrained_S_all 1.04
_refine_ls_R_factor_all 0.117
_refine_ls_R_factor_gt 0.059
_refine_ls_shift/su_max_lt 0.001
_refine_ls_shift/su_mean 0.000
_refine_ls_structure_factor_coef Fsqd
_refine_ls_weighting_details 'calc w=1/[\s^2^(Fo^2^)+(0.0463P)^2^+0.5902P] where P=(Fo^2^+2Fc^2^)/3'
_refine_ls_weighting_scheme calc
_refine_ls_wR_factor_gt 0.111
_refine_ls_wR_factor_ref 0.131
_reflns_number_gt 2009
_reflns_number_total 3291
_reflns_threshold_expression I>2\s(I)
_cod_data_source_file lh2970.cif
_cod_data_source_block I
_cod_original_sg_symbol_H-M 'P 21/c'
_cod_database_code 2224704
_cod_database_fobs_code 2224704

loop_
_symmetry_equiv_pos_as_xyz
'x, y, z'
'-x, y+1/2, -z+1/2'
'-x, -y, -z'
'x, -y-1/2, z-1/2'

loop_
_atom_site_type_symbol
_atom_site_label
_atom_site_fract_x
_atom_site_fract_y
_atom_site_fract_z
_atom_site_U_iso_or_equiv
_atom_site_adp_type
_atom_site_calc_flag
_atom_site_refinement_flags
_atom_site_occupancy
_atom_site_disorder_assembly
_atom_site_disorder_group
Cl Cl1 0.85154(18) -0.01273(5) 0.43677(3) 0.0319(2) Uani d . 1 . .
F F1 0.1997(4) 0.22958(11) -0.11624(6) 0.0367(5) Uani d . 1 . .
N N1 0.3942(5) -0.13713(14) 0.26095(9) 0.0214(5) Uani d . 1 . .
N N2 0.6585(5) 0.08516(14) 0.17189(8) 0.0221(5) Uani d . 1 . .
H H2N 0.7847 0.1268 0.1867 0.027 Uiso calc R 1 . .
N N3 0.5476(5) 0.09163(15) 0.11914(8) 0.0212(5) Uani d . 1 . .
C C1 0.3270(7) -0.12969(18) 0.20855(11) 0.0225(6) Uani d . 1 . .
H H1 0.2176 -0.1776 0.1911 0.027 Uiso calc R 1 . .
C C2 0.4043(6) -0.05737(18) 0.17733(10) 0.0210(6) Uani d . 1 . .
H H2 0.3436 -0.0566 0.1402 0.025 Uiso calc R 1 . .
C C3 0.5701(6) 0.01357(17) 0.20052(10) 0.0178(6) Uani d . 1 . .
C C4 0.6457(6) 0.01003(16) 0.25750(10) 0.0176(6) Uani d . 1 . .
C C5 0.8024(6) 0.07868(18) 0.28696(11) 0.0210(6) Uani d . 1 . .
H H5 0.8680 0.1303 0.2687 0.025 Uiso calc R 1 . .
C C6 0.8613(6) 0.07213(18) 0.34118(10) 0.0220(6) Uani d . 1 . .
H H6 0.9655 0.1189 0.3605 0.026 Uiso calc R 1 . .
C C7 0.7663(7) -0.00432(18) 0.36790(11) 0.0218(6) Uani d . 1 . .
C C8 0.6151(6) -0.07217(18) 0.34132(10) 0.0214(6) Uani d . 1 . .
H H8 0.5531 -0.1233 0.3604 0.026 Uiso calc R 1 . .
C C9 0.5501(6) -0.06654(16) 0.28533(10) 0.0179(6) Uani d . 1 . .
C C10 0.6205(7) 0.16293(18) 0.09495(11) 0.0219(6) Uani d . 1 . .
H H10 0.7507 0.2064 0.1136 0.026 Uiso calc R 1 . .
C C11 0.5085(7) 0.17884(18) 0.03962(11) 0.0216(6) Uani d . 1 . .
C C12 0.3483(7) 0.11448(18) 0.00825(11) 0.0231(6) Uani d . 1 . .
H H12 0.3087 0.0586 0.0232 0.028 Uiso calc R 1 . .
C C13 0.2471(7) 0.13101(18) -0.04411(11) 0.0237(6) Uani d . 1 . .
H H13 0.1409 0.0871 -0.0656 0.028 Uiso calc R 1 . .
C C14 0.3041(7) 0.21294(19) -0.06453(11) 0.0256(7) Uani d . 1 . .
C C15 0.4572(7) 0.27824(19) -0.03525(11) 0.0269(7) Uani d . 1 . .
H H15 0.4911 0.3342 -0.0504 0.032 Uiso calc R 1 . .
C C16 0.5614(7) 0.26028(18) 0.01715(11) 0.0232(6) Uani d . 1 . .
H H16 0.6708 0.3044 0.0380 0.028 Uiso calc R 1 . .
O O1W 0.0566(5) 0.23633(12) 0.20098(8) 0.0287(5) Uani d D 1 . .
H H1W 0.262(3) 0.2503(17) 0.2111(12) 0.043 Uiso d D 1 . .
H H2W -0.086(5) 0.2775(13) 0.2069(12) 0.043 Uiso d D 1 . .

loop_
_atom_site_aniso_label
_atom_site_aniso_U_11
_atom_site_aniso_U_22
_atom_site_aniso_U_33
_atom_site_aniso_U_12
_atom_site_aniso_U_13
_atom_site_aniso_U_23
Cl1 0.0381(4) 0.0386(5) 0.0191(4) -0.0007(3) -0.0065(3) -0.0001(3)
F1 0.0475(10) 0.0422(11) 0.0205(9) 0.0086(8) -0.0082(8) 0.0037(8)
N1 0.0218(12) 0.0225(13) 0.0200(13) 0.0000(10) -0.0006(9) -0.0006(10)
N2 0.0269(12) 0.0218(13) 0.0177(12) -0.0046(10) -0.0046(9) 0.0001(10)
N3 0.0219(12) 0.0265(14) 0.0153(12) 0.0018(10) -0.0022(9) 0.0005(10)
C1 0.0185(14) 0.0204(16) 0.0286(17) 0.0005(11) -0.0024(12) -0.0026(13)
C2 0.0204(14) 0.0270(16) 0.0156(14) 0.0007(12) -0.0052(11) -0.0005(12)
C3 0.0150(13) 0.0189(15) 0.0195(14) 0.0014(11) -0.0008(10) -0.0011(12)
C4 0.0151(13) 0.0168(14) 0.0209(14) 0.0033(11) -0.0002(10) -0.0018(12)
C5 0.0204(14) 0.0189(15) 0.0237(15) 0.0012(11) 0.0001(11) -0.0018(12)
C6 0.0242(15) 0.0210(16) 0.0208(15) -0.0003(12) -0.0035(11) -0.0059(12)
C7 0.0204(14) 0.0276(17) 0.0175(14) 0.0030(12) -0.0016(11) -0.0034(12)
C8 0.0198(14) 0.0223(16) 0.0220(15) 0.0050(12) -0.0007(11) 0.0046(12)
C9 0.0154(13) 0.0149(14) 0.0233(15) 0.0003(11) -0.0026(10) -0.0030(12)
C10 0.0222(15) 0.0215(16) 0.0221(16) 0.0019(12) 0.0000(11) -0.0046(13)
C11 0.0185(14) 0.0253(16) 0.0209(15) 0.0030(12) 0.0004(11) 0.0010(12)
C12 0.0261(15) 0.0194(15) 0.0238(16) -0.0004(12) 0.0010(12) -0.0001(12)
C13 0.0240(15) 0.0241(16) 0.0229(16) 0.0009(12) -0.0018(12) -0.0045(13)
C14 0.0273(15) 0.0350(18) 0.0145(14) 0.0051(13) -0.0025(11) 0.0012(13)
C15 0.0265(15) 0.0256(17) 0.0287(17) 0.0025(13) -0.0004(12) 0.0043(13)
C16 0.0244(15) 0.0240(16) 0.0213(15) -0.0016(12) -0.0012(11) -0.0037(13)
O1W 0.0255(11) 0.0227(11) 0.0377(13) -0.0003(9) -0.0020(9) -0.0045(9)

loop_
_atom_type_symbol
_atom_type_description
_atom_type_scat_dispersion_real
_atom_type_scat_dispersion_imag
_atom_type_scat_source
C C 0.0033 0.0016 'International Tables Vol C Tables 4.2.6.8 and 6.1.1.4'
H H 0.0000 0.0000 'International Tables Vol C Tables 4.2.6.8 and 6.1.1.4'
Cl Cl 0.1484 0.1585 'International Tables Vol C Tables 4.2.6.8 and 6.1.1.4'
F F 0.0171 0.0103 'International Tables Vol C Tables 4.2.6.8 and 6.1.1.4'
N N 0.0061 0.0033 'International Tables Vol C Tables 4.2.6.8 and 6.1.1.4'
O O 0.0106 0.0060 'International Tables Vol C Tables 4.2.6.8 and 6.1.1.4'

loop_
_geom_angle_atom_site_label_1
_geom_angle_atom_site_label_2
_geom_angle_atom_site_label_3
_geom_angle_site_symmetry_1
_geom_angle_site_symmetry_3
_geom_angle
_geom_angle_publ_flag
C1 N1 C9 . . 116.2(2) ?
C3 N2 N3 . . 118.9(2) ?
C3 N2 H2N . . 120.5 ?
N3 N2 H2N . . 120.5 ?
C10 N3 N2 . . 116.3(2) ?
N1 C1 C2 . . 125.2(3) ?
N1 C1 H1 . . 117.4 ?
C2 C1 H1 . . 117.4 ?
C3 C2 C1 . . 119.8(2) ?
C3 C2 H2 . . 120.1 ?
C1 C2 H2 . . 120.1 ?
N2 C3 C2 . . 122.4(2) ?
N2 C3 C4 . . 119.8(2) ?
C2 C3 C4 . . 117.7(2) ?
C5 C4 C9 . . 118.5(2) ?
C5 C4 C3 . . 124.0(2) ?
C9 C4 C3 . . 117.4(2) ?
C6 C5 C4 . . 121.3(3) ?
C6 C5 H5 . . 119.3 ?
C4 C5 H5 . . 119.3 ?
C5 C6 C7 . . 119.2(2) ?
C5 C6 H6 . . 120.4 ?
C7 C6 H6 . . 120.4 ?
C8 C7 C6 . . 121.6(2) ?
C8 C7 Cl1 . . 119.6(2) ?
C6 C7 Cl1 . . 118.8(2) ?
C7 C8 C9 . . 120.0(2) ?
C7 C8 H8 . . 120.0 ?
C9 C8 H8 . . 120.0 ?
N1 C9 C8 . . 117.2(2) ?
N1 C9 C4 . . 123.6(2) ?
C8 C9 C4 . . 119.2(2) ?
N3 C10 C11 . . 121.6(2) ?
N3 C10 H10 . . 119.2 ?
C11 C10 H10 . . 119.2 ?
C16 C11 C12 . . 118.7(2) ?
C16 C11 C10 . . 119.3(2) ?
C12 C11 C10 . . 122.0(3) ?
C13 C12 C11 . . 120.8(3) ?
C13 C12 H12 . . 119.6 ?
C11 C12 H12 . . 119.6 ?
C12 C13 C14 . . 118.3(3) ?
C12 C13 H13 . . 120.9 ?
C14 C13 H13 . . 120.9 ?
F1 C14 C15 . . 118.8(3) ?
F1 C14 C13 . . 118.3(2) ?
C15 C14 C13 . . 123.0(3) ?
C14 C15 C16 . . 118.0(3) ?
C14 C15 H15 . . 121.0 ?
C16 C15 H15 . . 121.0 ?
C15 C16 C11 . . 121.2(3) ?
C15 C16 H16 . . 119.4 ?
C11 C16 H16 . . 119.4 ?
H1W O1W H2W . . 110.0(16) ?

loop_
_geom_bond_atom_site_label_1
_geom_bond_atom_site_label_2
_geom_bond_site_symmetry_2
_geom_bond_distance
_geom_bond_publ_flag
Cl1 C7 . 1.745(3) ?
F1 C14 . 1.367(3) ?
N1 C1 . 1.331(3) ?
N1 C9 . 1.377(3) ?
N2 C3 . 1.356(3) ?
N2 N3 . 1.378(3) ?
N2 H2N . 0.8800 ?
N3 C10 . 1.284(3) ?
C1 C2 . 1.390(4) ?
C1 H1 . 0.9500 ?
C2 C3 . 1.385(4) ?
C2 H2 . 0.9500 ?
C3 C4 . 1.445(3) ?
C4 C5 . 1.415(4) ?
C4 C9 . 1.416(4) ?
C5 C6 . 1.369(3) ?
C5 H5 . 0.9500 ?
C6 C7 . 1.401(4) ?
C6 H6 . 0.9500 ?
C7 C8 . 1.362(4) ?
C8 C9 . 1.414(3) ?
C8 H8 . 0.9500 ?
C10 C11 . 1.458(4) ?
C10 H10 . 0.9500 ?
C11 C16 . 1.389(4) ?
C11 C12 . 1.398(4) ?
C12 C13 . 1.379(4) ?
C12 H12 . 0.9500 ?
C13 C14 . 1.379(4) ?
C13 H13 . 0.9500 ?
C14 C15 . 1.369(4) ?
C15 C16 . 1.387(4) ?
C15 H15 . 0.9500 ?
C16 H16 . 0.9500 ?
O1W H1W . 0.841(10) ?
O1W H2W . 0.845(10) ?

loop_
_geom_hbond_atom_site_label_D
_geom_hbond_atom_site_label_H
_geom_hbond_atom_site_label_A
_geom_hbond_site_symmetry_A
_geom_hbond_distance_DH
_geom_hbond_distance_HA
_geom_hbond_distance_DA
_geom_hbond_angle_DHA
O1w H1w N1 2_655 0.843(16) 2.28(2) 2.999(3) 144(2)
O1w H2w N1 2_555 0.85(2) 1.93(2) 2.761(3) 166(3)
N2 H2n O1w 1_655 0.88 2.01 2.865(3) 165
C5 H5 O1w 1_655 0.95 2.45 3.379(3) 164
C10 H10 O1w 1_655 0.95 2.50 3.302(3) 142
C1 H1 F1 3_555 0.95 2.56 3.399(3) 147
C6 H6 F1 4_666 0.95 2.56 3.477(3) 161

loop_
_geom_torsion_atom_site_label_1
_geom_torsion_atom_site_label_2
_geom_torsion_atom_site_label_3
_geom_torsion_atom_site_label_4
_geom_torsion_site_symmetry_1
_geom_torsion_site_symmetry_2
_geom_torsion_site_symmetry_3
_geom_torsion_site_symmetry_4
_geom_torsion
_geom_torsion_publ_flag
C3 N2 N3 C10 . . . . 176.0(2) ?
C9 N1 C1 C2 . . . . 0.5(4) ?
N1 C1 C2 C3 . . . . 1.3(4) ?
N3 N2 C3 C2 . . . . 6.9(4) ?
N3 N2 C3 C4 . . . . -172.4(2) ?
C1 C2 C3 N2 . . . . 178.6(2) ?
C1 C2 C3 C4 . . . . -2.0(4) ?
N2 C3 C4 C5 . . . . 1.6(4) ?
C2 C3 C4 C5 . . . . -177.7(2) ?
N2 C3 C4 C9 . . . . -179.5(2) ?
C2 C3 C4 C9 . . . . 1.1(3) ?
C9 C4 C5 C6 . . . . -0.1(4) ?
C3 C4 C5 C6 . . . . 178.7(2) ?
C4 C5 C6 C7 . . . . 0.4(4) ?
C5 C6 C7 C8 . . . . -0.3(4) ?
C5 C6 C7 Cl1 . . . . 178.65(19) ?
C6 C7 C8 C9 . . . . 0.0(4) ?
Cl1 C7 C8 C9 . . . . -178.98(18) ?
C1 N1 C9 C8 . . . . 178.3(2) ?
C1 N1 C9 C4 . . . . -1.5(4) ?
C7 C8 C9 N1 . . . . -179.5(2) ?
C7 C8 C9 C4 . . . . 0.3(4) ?
C5 C4 C9 N1 . . . . 179.6(2) ?
C3 C4 C9 N1 . . . . 0.7(4) ?
C5 C4 C9 C8 . . . . -0.2(3) ?
C3 C4 C9 C8 . . . . -179.1(2) ?
N2 N3 C10 C11 . . . . -178.2(2) ?
N3 C10 C11 C16 . . . . 173.3(2) ?
N3 C10 C11 C12 . . . . -6.6(4) ?
C16 C11 C12 C13 . . . . 0.5(4) ?
C10 C11 C12 C13 . . . . -179.5(2) ?
C11 C12 C13 C14 . . . . -0.8(4) ?
C12 C13 C14 F1 . . . . -179.2(2) ?
C12 C13 C14 C15 . . . . 0.2(4) ?
F1 C14 C15 C16 . . . . 180.0(2) ?
C13 C14 C15 C16 . . . . 0.5(4) ?
C14 C15 C16 C11 . . . . -0.8(4) ?
C12 C11 C16 C15 . . . . 0.2(4) ?
C10 C11 C16 C15 . . . . -179.7(2) ?

loop_
_cod_related_entry_id
_cod_related_entry_database
_cod_related_entry_code
1 ChemSpider 30655977
